data_7013101
loop_
_publ_author_name
'Mednikov, Evgueni G.'
'Dahl, Lawrence F.'

_publ_section_title
;
 Formation of thallium(i) sandwich M3TlM3 clusters,
 [(\m6-Tl)M6(\m2-CO)6(PEt3)6]+ (M = Pt, Pd), with two
 unconnected triangular M3(\m2-CO)3(PEt3)3 units: implications of
 comparative analysis of isostructural 5d106s2 Tl(i)--(M3)2 sandwiches
 (M = Pt, Pd) with known 5d10 Au(i)--(Pt3)2 sandwich
;
_journal_issue 15
_journal_name_full 'Dalton Transactions'
_journal_page_first 3117
_journal_page_last 3125
_journal_paper_doi 10.1039/b304409m
_journal_year 2003
_chemical_formula_sum 'C42 H90 F6 O6 P7 Pd6 Tl'
_chemical_formula_weight 1864.70
_chemical_name_common
'Bis(1,2; 2,3; 1,3-tri-m-carbonyl-1,2,3-tris(triethylphosphine)tri-palladium)-thallium(i) (6 Pd-Pd) (6 Tl-Pd) hexafluorophosphate'
_chemical_name_systematic
'Bis[1,2; 2,3; 1,3-tri-m-carbonyl-1,2,3-tris(triethylphosphine)tri-palladium]-thallium(I) (6 Pd-Pd) (6 Tl-Pd) hexafluorophosphate'
_space_group_IT_number 15
_symmetry_cell_setting monoclinic
_symmetry_space_group_name_Hall '-C 2yc'
_symmetry_space_group_name_H-M 'C 1 2/c 1'
_atom_sites_solution_hydrogens geom
_atom_sites_solution_primary direct
_atom_sites_solution_secondary difmap
_audit_creation_method SHELXL-97
_cell_angle_alpha 90.00
_cell_angle_beta 94.841(2)
_cell_angle_gamma 90.00
_cell_formula_units_Z 8
_cell_length_a 22.949(3)
_cell_length_b 24.623(3)
_cell_length_c 22.480(2)
_cell_measurement_temperature 100(2)
_cell_volume 12658(3)
_computing_structure_refinement 'SHELXL-97 (Sheldrick, 1997)'
_computing_structure_solution 'SHELXS-97 (Sheldrick, 1990)'
_diffrn_ambient_temperature 100(2)
_diffrn_measured_fraction_theta_full 0.970
_diffrn_measured_fraction_theta_max 0.970
_diffrn_measurement_device_type 'SMART CCD 1000 area detector difractometer'
_diffrn_measurement_method 'w scans'
_diffrn_radiation_monochromator graphite
_diffrn_radiation_source 'fine-focus sealed tube'
_diffrn_radiation_type MoK\a
_diffrn_radiation_wavelength 0.71073
_diffrn_reflns_av_R_equivalents 0.0329
_diffrn_reflns_av_sigmaI/netI 0.0334
_diffrn_reflns_limit_h_max 30
_diffrn_reflns_limit_h_min -30
_diffrn_reflns_limit_k_max 31
_diffrn_reflns_limit_k_min -32
_diffrn_reflns_limit_l_max 29
_diffrn_reflns_limit_l_min -29
_diffrn_reflns_number 57499
_diffrn_reflns_theta_full 28.50
_diffrn_reflns_theta_max 28.50
_diffrn_reflns_theta_min 1.82
_diffrn_standards_decay_% <1%
_exptl_absorpt_coefficient_mu 4.435
_exptl_absorpt_correction_T_max 0.4708
_exptl_absorpt_correction_T_min 0.3496
_exptl_crystal_colour 'dark red-green'
_exptl_crystal_density_diffrn 1.957
_exptl_crystal_density_method 'not measured'
_exptl_crystal_description 'block-shaped crystal'
_exptl_crystal_F_000 7248
_exptl_crystal_size_max 0.30
_exptl_crystal_size_mid 0.22
_exptl_crystal_size_min 0.20
_refine_diff_density_max 2.395
_refine_diff_density_min -0.702
_refine_diff_density_rms 0.159
_refine_ls_extinction_method none
_refine_ls_goodness_of_fit_ref 0.769
_refine_ls_hydrogen_treatment mixed
_refine_ls_matrix_type full
_refine_ls_number_parameters 631
_refine_ls_number_reflns 15576
_refine_ls_number_restraints 0
_refine_ls_restrained_S_all 0.769
_refine_ls_R_factor_all 0.0356
_refine_ls_R_factor_gt 0.0305
_refine_ls_shift/su_max 0.002
_refine_ls_shift/su_mean 0.000
_refine_ls_structure_factor_coef Fsqd
_refine_ls_weighting_details 'calc w=1/[\s^2^(Fo^2^)+(0.1000P)^2^+0.0000P] where P=(Fo^2^+2Fc^2^)/3'
_refine_ls_weighting_scheme calc
_refine_ls_wR_factor_gt 0.0921
_refine_ls_wR_factor_ref 0.0972
_reflns_number_gt 13737
_reflns_number_total 15576
_reflns_threshold_expression >2sigma(I)
_cod_data_source_file b304409m.txt
_cod_data_source_block dahl168
_cod_original_cell_volume 12658(2)
_cod_original_sg_symbol_H-M C2/c
_cod_database_code 7013101

loop_
_symmetry_equiv_pos_as_xyz
'x, y, z'
'-x, y, -z+1/2'
'x+1/2, y+1/2, z'
'-x+1/2, y+1/2, -z+1/2'
'-x, -y, -z'
'x, -y, z-1/2'
'-x+1/2, -y+1/2, -z'
'x+1/2, -y+1/2, z-1/2'

loop_
_atom_site_label
_atom_site_type_symbol
_atom_site_fract_x
_atom_site_fract_y
_atom_site_fract_z
_atom_site_U_iso_or_equiv
_atom_site_adp_type
_atom_site_occupancy
_atom_site_symmetry_multiplicity
_atom_site_calc_flag
_atom_site_refinement_flags
_atom_site_disorder_assembly
_atom_site_disorder_group
Tl Tl -0.001127(5) 0.261269(5) 0.500741(5) 0.02070(5) Uani 1 1 d . . .
Pd1 Pd 0.012651(11) 0.325656(10) 0.609771(11) 0.01719(6) Uani 1 1 d . . .
Pd2 Pd -0.062507(10) 0.242181(9) 0.603823(10) 0.01515(6) Uani 1 1 d . . .
Pd3 Pd -0.089328(10) 0.332714(9) 0.542153(10) 0.01542(6) Uani 1 1 d . . .
Pd4 Pd -0.016476(10) 0.201843(9) 0.377907(10) 0.01497(6) Uani 1 1 d . . .
Pd5 Pd 0.064444(10) 0.278926(9) 0.401944(10) 0.01465(6) Uani 1 1 d . . .
Pd6 Pd 0.075185(10) 0.182658(9) 0.456534(10) 0.01467(6) Uani 1 1 d . . .
P1 P 0.10010(4) 0.36467(4) 0.64948(4) 0.02302(18) Uani 1 1 d . . .
P2 P -0.08861(4) 0.15686(3) 0.63616(4) 0.01699(16) Uani 1 1 d . . .
P3 P -0.15998(3) 0.38383(3) 0.48673(3) 0.01525(15) Uani 1 1 d . . .
P4 P -0.09977(4) 0.17466(3) 0.31928(4) 0.01645(16) Uani 1 1 d . . .
P5 P 0.09839(4) 0.36328(3) 0.37493(4) 0.01691(16) Uani 1 1 d . . .
P6 P 0.13248(4) 0.12095(3) 0.51327(4) 0.01625(16) Uani 1 1 d . . .
P7 P 0.26310(4) 0.47890(4) 0.24251(4) 0.02194(18) Uani 1 1 d . . .
F1 F 0.26058(14) 0.51398(12) 0.30163(12) 0.0505(7) Uani 1 1 d . . .
F2 F 0.26839(12) 0.42461(10) 0.28126(11) 0.0449(6) Uani 1 1 d . . .
F3 F 0.33224(12) 0.48394(14) 0.24697(15) 0.0588(8) Uani 1 1 d . . .
F4 F 0.26671(13) 0.44383(11) 0.18299(11) 0.0483(7) Uani 1 1 d . . .
F5 F 0.25650(14) 0.53293(10) 0.20314(13) 0.0532(8) Uani 1 1 d . . .
F6 F 0.19388(10) 0.47369(11) 0.23733(14) 0.0517(7) Uani 1 1 d . . .
O1 O 0.03888(11) 0.23495(10) 0.70068(11) 0.0281(6) Uani 1 1 d . . .
O2 O -0.18799(11) 0.24950(10) 0.54694(12) 0.0246(5) Uani 1 1 d . . .
O3 O -0.02178(14) 0.43859(11) 0.56447(16) 0.0499(9) Uani 1 1 d . . .
O4 O -0.03054(11) 0.30439(10) 0.30261(10) 0.0243(5) Uani 1 1 d . . .
O5 O 0.18669(11) 0.25137(11) 0.45895(13) 0.0275(6) Uani 1 1 d . . .
O6 O -0.00530(11) 0.08564(10) 0.42618(12) 0.0277(6) Uani 1 1 d . . .
C1 C 0.01304(14) 0.25485(13) 0.65965(15) 0.0183(6) Uani 1 1 d . . .
C2 C -0.14071(15) 0.26451(13) 0.55639(15) 0.0183(6) Uani 1 1 d . . .
C3 C -0.02749(16) 0.39236(15) 0.56695(17) 0.0281(8) Uani 1 1 d . . .
C4 C -0.00916(14) 0.27730(14) 0.33980(15) 0.0192(6) Uani 1 1 d . . .
C5 C 0.13679(15) 0.24475(13) 0.44939(15) 0.0183(6) Uani 1 1 d . . .
C6 C 0.00718(14) 0.13096(14) 0.42212(14) 0.0202(6) Uani 1 1 d . . .
C11 C 0.09981(16) 0.43851(14) 0.65791(16) 0.0257(7) Uani 1 1 d . . .
H11A H 0.1397 0.4506 0.6721 0.031 Uiso 1 1 calc R . .
H11B H 0.0898 0.4551 0.6183 0.031 Uiso 1 1 calc R . .
C12 C 0.16456(16) 0.35634(16) 0.60585(17) 0.0293(8) Uani 1 1 d . . .
H12A H 0.1552 0.3714 0.5653 0.035 Uiso 1 1 calc R . .
H12B H 0.1975 0.3776 0.6252 0.035 Uiso 1 1 calc R . .
C13 C 0.12464(19) 0.33878(17) 0.72309(17) 0.0350(9) Uani 1 1 d . . .
H13A H 0.0930 0.3451 0.7497 0.042 Uiso 1 1 calc R . .
H13B H 0.1296 0.2990 0.7198 0.042 Uiso 1 1 calc R . .
C14 C 0.0570(2) 0.4595(2) 0.7013(2) 0.0492(12) Uani 1 1 d . . .
H14A H 0.0171 0.4484 0.6873 0.074 Uiso 1 1 calc R . .
H14B H 0.0590 0.4992 0.7032 0.074 Uiso 1 1 calc R . .
H14C H 0.0673 0.4443 0.7411 0.074 Uiso 1 1 calc R . .
C15 C 0.18369(19) 0.29758(17) 0.6004(2) 0.0404(10) Uani 1 1 d . . .
H15A H 0.1987 0.2840 0.6397 0.061 Uiso 1 1 calc R . .
H15B H 0.2145 0.2954 0.5728 0.061 Uiso 1 1 calc R . .
H15C H 0.1502 0.2755 0.5850 0.061 Uiso 1 1 calc R . .
C16 C 0.1812(2) 0.3621(2) 0.7536(2) 0.0475(12) Uani 1 1 d . . .
H16A H 0.2124 0.3594 0.7265 0.071 Uiso 1 1 calc R . .
H16B H 0.1923 0.3416 0.7902 0.071 Uiso 1 1 calc R . .
H16C H 0.1752 0.4003 0.7636 0.071 Uiso 1 1 calc R . .
C21 C -0.02808(16) 0.11084(14) 0.65863(18) 0.0281(8) Uani 1 1 d . . .
H21A H -0.0025 0.1086 0.6254 0.034 Uiso 1 1 calc R . .
H21B H -0.0048 0.1273 0.6931 0.034 Uiso 1 1 calc R . .
C22 C -0.12984(15) 0.15936(14) 0.70230(15) 0.0230(7) Uani 1 1 d . . .
H22A H -0.1451 0.1226 0.7099 0.028 Uiso 1 1 calc R . .
H22B H -0.1030 0.1698 0.7373 0.028 Uiso 1 1 calc R . .
C23 C -0.13620(15) 0.11826(14) 0.58206(15) 0.0224(7) Uani 1 1 d . . .
H23A H -0.1485 0.0843 0.6010 0.027 Uiso 1 1 calc R . .
H23B H -0.1717 0.1398 0.5704 0.027 Uiso 1 1 calc R . .
C24 C -0.04411(19) 0.05337(17) 0.6756(2) 0.0446(11) Uani 1 1 d . . .
H24A H -0.0696 0.0546 0.7084 0.067 Uiso 1 1 calc R . .
H24B H -0.0084 0.0331 0.6883 0.067 Uiso 1 1 calc R . .
H24C H -0.0646 0.0353 0.6411 0.067 Uiso 1 1 calc R . .
C25 C -0.18093(16) 0.19944(17) 0.69615(17) 0.0305(8) Uani 1 1 d . . .
H25A H -0.1661 0.2360 0.6888 0.046 Uiso 1 1 calc R . .
H25B H -0.2009 0.1995 0.7330 0.046 Uiso 1 1 calc R . .
H25C H -0.2085 0.1885 0.6626 0.046 Uiso 1 1 calc R . .
C26 C -0.10527(18) 0.10410(16) 0.52568(16) 0.0305(8) Uani 1 1 d . . .
H26A H -0.0896 0.1373 0.5091 0.046 Uiso 1 1 calc R . .
H26B H -0.1334 0.0873 0.4959 0.046 Uiso 1 1 calc R . .
H26C H -0.0732 0.0787 0.5362 0.046 Uiso 1 1 calc R . .
C31 C -0.18530(16) 0.36261(14) 0.41094(15) 0.0237(7) Uani 1 1 d . . .
H31A H -0.2005 0.3250 0.4123 0.028 Uiso 1 1 calc R . .
H31B H -0.2180 0.3864 0.3958 0.028 Uiso 1 1 calc R . .
C32 C -0.14297(14) 0.45625(12) 0.47932(14) 0.0191(6) Uani 1 1 d . . .
H32A H -0.1342 0.4715 0.5198 0.023 Uiso 1 1 calc R . .
H32B H -0.1070 0.4594 0.4582 0.023 Uiso 1 1 calc R . .
C33 C -0.22840(15) 0.38362(14) 0.52309(15) 0.0232(7) Uani 1 1 d . . .
H33A H -0.2562 0.4091 0.5017 0.028 Uiso 1 1 calc R . .
H33B H -0.2457 0.3468 0.5197 0.028 Uiso 1 1 calc R . .
C34 C -0.1381(2) 0.36466(19) 0.36786(17) 0.0387(10) Uani 1 1 d . . .
H34A H -0.1229 0.4018 0.3661 0.058 Uiso 1 1 calc R . .
H34B H -0.1546 0.3537 0.3280 0.058 Uiso 1 1 calc R . .
H34C H -0.1063 0.3399 0.3815 0.058 Uiso 1 1 calc R . .
C35 C -0.19046(17) 0.49103(14) 0.44651(17) 0.0258(7) Uani 1 1 d . . .
H35A H -0.1932 0.4822 0.4038 0.039 Uiso 1 1 calc R . .
H35B H -0.1806 0.5295 0.4520 0.039 Uiso 1 1 calc R . .
H35C H -0.2281 0.4837 0.4626 0.039 Uiso 1 1 calc R . .
C36 C -0.22097(19) 0.39959(17) 0.58862(17) 0.0359(9) Uani 1 1 d . . .
H36A H -0.1917 0.3761 0.6098 0.054 Uiso 1 1 calc R . .
H36B H -0.2584 0.3955 0.6062 0.054 Uiso 1 1 calc R . .
H36C H -0.2081 0.4375 0.5922 0.054 Uiso 1 1 calc R . .
C41 C -0.16681(15) 0.20837(14) 0.33851(15) 0.0226(7) Uani 1 1 d . . .
H41A H -0.1678 0.2457 0.3222 0.027 Uiso 1 1 calc R . .
H41B H -0.2010 0.1886 0.3195 0.027 Uiso 1 1 calc R . .
C42 C -0.11725(15) 0.10230(13) 0.32259(15) 0.0209(6) Uani 1 1 d . . .
H42A H -0.1183 0.0913 0.3648 0.025 Uiso 1 1 calc R . .
H42B H -0.1566 0.0960 0.3021 0.025 Uiso 1 1 calc R . .
C43 C -0.09902(16) 0.18833(15) 0.23916(15) 0.0251(7) Uani 1 1 d . . .
H43A H -0.0946 0.2280 0.2336 0.030 Uiso 1 1 calc R . .
H43B H -0.0641 0.1706 0.2248 0.030 Uiso 1 1 calc R . .
C44 C -0.17164(16) 0.21094(15) 0.40561(16) 0.0268(7) Uani 1 1 d . . .
H44A H -0.1677 0.1743 0.4225 0.040 Uiso 1 1 calc R . .
H44B H -0.2098 0.2259 0.4134 0.040 Uiso 1 1 calc R . .
H44C H -0.1406 0.2342 0.4241 0.040 Uiso 1 1 calc R . .
C45 C -0.07239(16) 0.06709(15) 0.29324(17) 0.0278(8) Uani 1 1 d . . .
H45A H -0.0748 0.0745 0.2503 0.042 Uiso 1 1 calc R . .
H45B H -0.0808 0.0286 0.2998 0.042 Uiso 1 1 calc R . .
H45C H -0.0330 0.0756 0.3109 0.042 Uiso 1 1 calc R . .
C46 C -0.15280(18) 0.16945(17) 0.20003(16) 0.0324(9) Uani 1 1 d . . .
H46A H -0.1592 0.1306 0.2066 0.049 Uiso 1 1 calc R . .
H46B H -0.1466 0.1756 0.1580 0.049 Uiso 1 1 calc R . .
H46C H -0.1871 0.1900 0.2104 0.049 Uiso 1 1 calc R . .
C51 C 0.15379(15) 0.39578(13) 0.42662(15) 0.0213(7) Uani 1 1 d . . .
H51A H 0.1355 0.4057 0.4634 0.026 Uiso 1 1 calc R . .
H51B H 0.1849 0.3689 0.4378 0.026 Uiso 1 1 calc R . .
C52 C 0.13245(16) 0.35877(15) 0.30456(15) 0.0246(7) Uani 1 1 d . . .
H52A H 0.1032 0.3455 0.2730 0.029 Uiso 1 1 calc R . .
H52B H 0.1448 0.3955 0.2929 0.029 Uiso 1 1 calc R . .
C53 C 0.04281(16) 0.41555(14) 0.35973(19) 0.0306(8) Uani 1 1 d . . .
H53A H 0.0617 0.4487 0.3454 0.037 Uiso 1 1 calc R . .
H53B H 0.0141 0.4028 0.3274 0.037 Uiso 1 1 calc R . .
C54 C 0.18207(15) 0.44657(14) 0.40256(15) 0.0229(7) Uani 1 1 d . . .
H54A H 0.2043 0.4366 0.3689 0.034 Uiso 1 1 calc R . .
H54B H 0.2084 0.4629 0.4342 0.034 Uiso 1 1 calc R . .
H54C H 0.1516 0.4728 0.3892 0.034 Uiso 1 1 calc R . .
C55 C 0.18538(16) 0.32109(16) 0.30824(17) 0.0295(8) Uani 1 1 d . . .
H55A H 0.2165 0.3365 0.3356 0.044 Uiso 1 1 calc R . .
H55B H 0.1994 0.3171 0.2685 0.044 Uiso 1 1 calc R . .
H55C H 0.1742 0.2854 0.3229 0.044 Uiso 1 1 calc R . .
C56 C 0.01047(19) 0.42995(17) 0.4142(2) 0.0432(11) Uani 1 1 d . . .
H56A H -0.0012 0.3965 0.4337 0.065 Uiso 1 1 calc R . .
H56B H -0.0244 0.4514 0.4016 0.065 Uiso 1 1 calc R . .
H56C H 0.0363 0.4512 0.4423 0.065 Uiso 1 1 calc R . .
C61 C 0.09593(15) 0.06104(14) 0.54077(16) 0.0241(7) Uani 1 1 d . . .
H61A H 0.0658 0.0735 0.5667 0.029 Uiso 1 1 calc R . .
H61B H 0.0754 0.0422 0.5061 0.029 Uiso 1 1 calc R . .
C62 C 0.17595(15) 0.14654(14) 0.57909(15) 0.0231(7) Uani 1 1 d . . .
H62A H 0.2042 0.1182 0.5940 0.028 Uiso 1 1 calc R . .
H62B H 0.1986 0.1786 0.5677 0.028 Uiso 1 1 calc R . .
C63 C 0.18779(15) 0.09298(15) 0.46783(15) 0.0240(7) Uani 1 1 d . . .
H63A H 0.2092 0.1233 0.4505 0.029 Uiso 1 1 calc R . .
H63B H 0.2163 0.0717 0.4938 0.029 Uiso 1 1 calc R . .
C64 C 0.13523(19) 0.01975(15) 0.57575(18) 0.0341(9) Uani 1 1 d . . .
H64A H 0.1667 0.0084 0.5516 0.051 Uiso 1 1 calc R . .
H64B H 0.1120 -0.0120 0.5852 0.051 Uiso 1 1 calc R . .
H64C H 0.1522 0.0364 0.6129 0.051 Uiso 1 1 calc R . .
C65 C 0.13822(18) 0.16248(17) 0.62907(16) 0.0331(9) Uani 1 1 d . . .
H65A H 0.1054 0.1849 0.6127 0.050 Uiso 1 1 calc R . .
H65B H 0.1619 0.1832 0.6596 0.050 Uiso 1 1 calc R . .
H65C H 0.1232 0.1296 0.6471 0.050 Uiso 1 1 calc R . .
C66 C 0.16152(18) 0.05639(16) 0.41708(16) 0.0329(9) Uani 1 1 d . . .
H66A H 0.1439 0.0242 0.4340 0.049 Uiso 1 1 calc R . .
H66B H 0.1924 0.0451 0.3922 0.049 Uiso 1 1 calc R . .
H66C H 0.1314 0.0765 0.3926 0.049 Uiso 1 1 calc R . .

loop_
_atom_site_aniso_label
_atom_site_aniso_U_11
_atom_site_aniso_U_22
_atom_site_aniso_U_33
_atom_site_aniso_U_23
_atom_site_aniso_U_13
_atom_site_aniso_U_12
Tl 0.02171(8) 0.02079(9) 0.02045(8) 0.00102(4) 0.00685(6) 0.00277(5)
Pd1 0.01568(12) 0.01493(12) 0.02012(12) 0.00247(8) -0.00351(9) -0.00110(9)
Pd2 0.01351(12) 0.01428(12) 0.01755(12) 0.00253(8) 0.00072(9) 0.00003(8)
Pd3 0.01436(12) 0.01358(11) 0.01780(12) 0.00166(8) -0.00173(9) 0.00062(8)
Pd4 0.01227(12) 0.01469(11) 0.01764(12) 0.00179(8) -0.00066(9) -0.00062(8)
Pd5 0.01249(12) 0.01335(12) 0.01803(12) 0.00222(8) 0.00086(9) -0.00003(8)
Pd6 0.01325(12) 0.01297(11) 0.01746(12) 0.00138(8) -0.00069(9) 0.00153(8)
P1 0.0200(4) 0.0197(4) 0.0278(4) 0.0001(3) -0.0068(3) -0.0011(3)
P2 0.0156(4) 0.0158(4) 0.0194(4) 0.0026(3) 0.0006(3) -0.0005(3)
P3 0.0145(4) 0.0144(4) 0.0166(4) 0.0008(3) 0.0000(3) 0.0012(3)
P4 0.0139(4) 0.0163(4) 0.0188(4) 0.0021(3) -0.0005(3) -0.0012(3)
P5 0.0143(4) 0.0152(4) 0.0211(4) 0.0029(3) 0.0004(3) -0.0011(3)
P6 0.0170(4) 0.0137(4) 0.0177(4) 0.0012(3) -0.0004(3) 0.0032(3)
P7 0.0211(4) 0.0202(4) 0.0244(4) -0.0008(3) 0.0016(3) -0.0021(3)
F1 0.067(2) 0.0468(15) 0.0391(14) -0.0174(12) 0.0114(13) 0.0041(15)
F2 0.0515(16) 0.0381(14) 0.0459(14) 0.0167(11) 0.0090(12) 0.0163(12)
F3 0.0221(13) 0.075(2) 0.079(2) -0.0236(18) 0.0069(13) -0.0126(14)
F4 0.0676(18) 0.0419(14) 0.0323(12) -0.0158(11) -0.0142(12) 0.0172(13)
F5 0.081(2) 0.0287(13) 0.0552(16) 0.0156(12) 0.0369(15) 0.0059(14)
F6 0.0202(12) 0.0447(15) 0.089(2) 0.0137(15) -0.0022(13) 0.0020(11)
O1 0.0252(13) 0.0292(13) 0.0285(14) 0.0092(10) -0.0067(11) -0.0004(11)
O2 0.0192(13) 0.0206(11) 0.0336(14) 0.0033(10) -0.0014(10) -0.0023(10)
O3 0.0492(19) 0.0176(13) 0.076(2) 0.0084(14) -0.0379(17) -0.0069(13)
O4 0.0237(13) 0.0224(12) 0.0254(12) 0.0041(10) -0.0053(10) 0.0015(10)
O5 0.0168(13) 0.0282(13) 0.0369(15) 0.0039(11) -0.0027(11) -0.0014(10)
O6 0.0269(13) 0.0174(12) 0.0371(14) 0.0047(10) -0.0078(11) -0.0021(10)
C1 0.0151(15) 0.0176(15) 0.0227(16) 0.0005(12) 0.0040(12) -0.0010(12)
C2 0.0180(16) 0.0162(15) 0.0201(15) 0.0019(11) -0.0017(12) 0.0035(12)
C3 0.0242(18) 0.0241(18) 0.0335(19) 0.0040(14) -0.0126(15) -0.0023(14)
C4 0.0162(15) 0.0200(15) 0.0215(16) -0.0009(13) 0.0029(12) 0.0011(13)
C5 0.0182(16) 0.0159(15) 0.0203(16) 0.0015(12) -0.0010(12) 0.0016(12)
C6 0.0161(15) 0.0234(16) 0.0207(15) 0.0005(12) -0.0008(12) 0.0017(13)
C11 0.0238(17) 0.0211(16) 0.0313(18) -0.0046(14) -0.0036(14) 0.0019(14)
C12 0.0227(18) 0.0307(19) 0.034(2) -0.0038(15) 0.0025(15) -0.0017(15)
C13 0.038(2) 0.038(2) 0.0280(19) 0.0052(16) -0.0081(17) -0.0095(18)
C14 0.038(2) 0.056(3) 0.053(3) -0.025(2) -0.001(2) 0.015(2)
C15 0.035(2) 0.035(2) 0.051(3) -0.0120(19) 0.0049(19) 0.0029(18)
C16 0.049(3) 0.050(3) 0.040(2) 0.005(2) -0.016(2) -0.012(2)
C21 0.0223(18) 0.0221(17) 0.039(2) 0.0077(15) -0.0009(15) 0.0033(14)
C22 0.0224(17) 0.0249(17) 0.0216(16) 0.0027(13) 0.0014(13) -0.0069(14)
C23 0.0239(17) 0.0172(15) 0.0262(17) -0.0043(13) 0.0020(13) -0.0032(13)
C24 0.033(2) 0.029(2) 0.069(3) 0.018(2) -0.007(2) 0.0037(18)
C25 0.0250(19) 0.040(2) 0.0271(18) -0.0057(16) 0.0059(15) 0.0027(16)
C26 0.035(2) 0.0286(19) 0.0276(18) -0.0079(15) 0.0040(15) -0.0019(16)
C31 0.0285(18) 0.0205(16) 0.0213(16) -0.0039(13) -0.0028(14) 0.0021(14)
C32 0.0209(16) 0.0127(14) 0.0236(16) -0.0001(11) 0.0012(12) 0.0017(12)
C33 0.0175(16) 0.0219(16) 0.0310(18) 0.0016(13) 0.0063(13) 0.0012(13)
C34 0.052(3) 0.045(2) 0.0201(18) -0.0084(16) 0.0086(17) 0.004(2)
C35 0.031(2) 0.0176(15) 0.0272(18) 0.0025(13) -0.0052(15) 0.0042(14)
C36 0.042(2) 0.032(2) 0.037(2) -0.0066(16) 0.0201(18) -0.0077(18)
C41 0.0171(16) 0.0235(16) 0.0267(17) 0.0017(13) -0.0015(13) 0.0013(13)
C42 0.0197(16) 0.0170(15) 0.0256(16) 0.0029(12) -0.0001(13) -0.0010(13)
C43 0.0251(18) 0.0271(17) 0.0227(17) 0.0048(13) -0.0006(14) -0.0043(14)
C44 0.0265(18) 0.0246(17) 0.0304(18) 0.0003(14) 0.0087(15) 0.0031(14)
C45 0.0243(18) 0.0227(17) 0.0361(19) -0.0078(15) -0.0001(15) 0.0001(14)
C46 0.038(2) 0.037(2) 0.0211(17) 0.0062(15) -0.0084(16) -0.0099(17)
C51 0.0227(17) 0.0194(15) 0.0212(16) 0.0009(12) -0.0008(13) -0.0025(13)
C52 0.0256(18) 0.0283(18) 0.0195(16) -0.0010(13) 0.0000(13) -0.0099(14)
C53 0.0214(18) 0.0181(16) 0.051(2) 0.0095(16) -0.0027(16) 0.0009(14)
C54 0.0249(17) 0.0194(15) 0.0237(16) 0.0003(13) -0.0018(13) -0.0030(13)
C55 0.0239(19) 0.034(2) 0.0318(19) -0.0077(15) 0.0081(15) -0.0059(15)
C56 0.032(2) 0.0232(19) 0.077(3) 0.002(2) 0.017(2) 0.0059(17)
C61 0.0243(17) 0.0203(16) 0.0271(17) 0.0051(13) -0.0010(14) -0.0009(13)
C62 0.0220(17) 0.0218(16) 0.0244(17) -0.0002(13) -0.0044(13) 0.0035(13)
C63 0.0219(17) 0.0275(17) 0.0232(16) 0.0015(13) 0.0060(13) 0.0086(14)
C64 0.045(2) 0.0232(18) 0.032(2) 0.0070(15) -0.0057(17) 0.0000(17)
C65 0.037(2) 0.038(2) 0.0233(18) -0.0072(16) 0.0004(16) 0.0074(18)
C66 0.042(2) 0.034(2) 0.0230(17) -0.0030(15) 0.0040(16) 0.0143(18)

loop_
_atom_type_symbol
_atom_type_description
_atom_type_scat_dispersion_real
_atom_type_scat_dispersion_imag
_atom_type_scat_source
C C 0.0033 0.0016 'International Tables Vol C Tables 4.2.6.8 and 6.1.1.4'
H H 0.0000 0.0000 'International Tables Vol C Tables 4.2.6.8 and 6.1.1.4'
O O 0.0106 0.0060 'International Tables Vol C Tables 4.2.6.8 and 6.1.1.4'
F F 0.0171 0.0103 'International Tables Vol C Tables 4.2.6.8 and 6.1.1.4'
P P 0.1023 0.0942 'International Tables Vol C Tables 4.2.6.8 and 6.1.1.4'
Pd Pd -0.9988 1.0072 'International Tables Vol C Tables 4.2.6.8 and 6.1.1.4'
Tl Tl -2.8358 9.6688 'International Tables Vol C Tables 4.2.6.8 and 6.1.1.4'

loop_
_geom_angle_atom_site_label_1
_geom_angle_atom_site_label_2
_geom_angle_atom_site_label_3
_geom_angle
_geom_angle_site_symmetry_1
_geom_angle_site_symmetry_3
_geom_angle_publ_flag
Pd5 Tl Pd6 56.264(8) . . ?
Pd5 Tl Pd2 177.345(8) . . ?
Pd6 Tl Pd2 122.189(9) . . ?
Pd5 Tl Pd3 126.431(9) . . ?
Pd6 Tl Pd3 173.551(8) . . ?
Pd2 Tl Pd3 55.373(8) . . ?
Pd5 Tl Pd1 123.465(10) . . ?
Pd6 Tl Pd1 129.619(9) . . ?
Pd2 Tl Pd1 55.383(9) . . ?
Pd3 Tl Pd1 55.103(8) . . ?
Pd5 Tl Pd4 53.332(9) . . ?
Pd6 Tl Pd4 53.014(7) . . ?
Pd2 Tl Pd4 128.008(9) . . ?
Pd3 Tl Pd4 122.697(8) . . ?
Pd1 Tl Pd4 175.018(8) . . ?
C1 Pd1 C3 153.70(14) . . ?
C1 Pd1 P1 100.09(10) . . ?
C3 Pd1 P1 100.66(10) . . ?
C1 Pd1 Pd2 49.83(9) . . ?
C3 Pd1 Pd2 108.95(10) . . ?
P1 Pd1 Pd2 149.79(2) . . ?
C1 Pd1 Pd3 108.92(9) . . ?
C3 Pd1 Pd3 49.93(10) . . ?
P1 Pd1 Pd3 150.44(3) . . ?
Pd2 Pd1 Pd3 59.669(10) . . ?
C1 Pd1 Tl 89.58(9) . . ?
C3 Pd1 Tl 91.61(11) . . ?
P1 Pd1 Tl 125.07(3) . . ?
Pd2 Pd1 Tl 61.111(8) . . ?
Pd3 Pd1 Tl 62.079(8) . . ?
C1 Pd2 C2 155.42(13) . . ?
C1 Pd2 P2 99.86(9) . . ?
C2 Pd2 P2 99.52(9) . . ?
C1 Pd2 Pd3 109.43(9) . . ?
C2 Pd2 Pd3 50.41(9) . . ?
P2 Pd2 Pd3 149.91(2) . . ?
C1 Pd2 Pd1 49.72(9) . . ?
C2 Pd2 Pd1 110.26(9) . . ?
P2 Pd2 Pd1 149.53(2) . . ?
Pd3 Pd2 Pd1 60.300(10) . . ?
C1 Pd2 Tl 91.26(9) . . ?
C2 Pd2 Tl 90.22(9) . . ?
P2 Pd2 Tl 124.25(2) . . ?
Pd3 Pd2 Tl 63.144(9) . . ?
Pd1 Pd2 Tl 63.506(9) . . ?
C3 Pd3 C2 154.71(14) . . ?
C3 Pd3 P3 100.93(10) . . ?
C2 Pd3 P3 98.03(9) . . ?
C3 Pd3 Pd2 109.12(10) . . ?
C2 Pd3 Pd2 50.09(9) . . ?
P3 Pd3 Pd2 148.07(2) . . ?
C3 Pd3 Pd1 49.73(10) . . ?
C2 Pd3 Pd1 109.68(9) . . ?
P3 Pd3 Pd1 150.63(2) . . ?
Pd2 Pd3 Pd1 60.031(9) . . ?
C3 Pd3 Tl 92.03(11) . . ?
C2 Pd3 Tl 88.84(9) . . ?
P3 Pd3 Tl 129.10(2) . . ?
Pd2 Pd3 Tl 61.483(9) . . ?
Pd1 Pd3 Tl 62.818(10) . . ?
C6 Pd4 C4 159.82(13) . . ?
C6 Pd4 P4 101.55(9) . . ?
C4 Pd4 P4 96.66(9) . . ?
C6 Pd4 Pd6 50.96(9) . . ?
C4 Pd4 Pd6 110.33(9) . . ?
P4 Pd4 Pd6 152.47(2) . . ?
C6 Pd4 Pd5 110.69(9) . . ?
C4 Pd4 Pd5 50.57(9) . . ?
P4 Pd4 Pd5 147.21(2) . . ?
Pd6 Pd4 Pd5 59.886(10) . . ?
C6 Pd4 Tl 87.98(9) . . ?
C4 Pd4 Tl 86.44(9) . . ?
P4 Pd4 Tl 131.50(2) . . ?
Pd6 Pd4 Tl 58.240(8) . . ?
Pd5 Pd4 Tl 57.608(8) . . ?
C5 Pd5 C4 153.95(13) . . ?
C5 Pd5 P5 103.08(9) . . ?
C4 Pd5 P5 96.43(9) . . ?
C5 Pd5 Pd6 50.58(9) . . ?
C4 Pd5 Pd6 109.06(9) . . ?
P5 Pd5 Pd6 153.62(2) . . ?
C5 Pd5 Pd4 109.11(9) . . ?
C4 Pd5 Pd4 49.24(9) . . ?
P5 Pd5 Pd4 145.59(2) . . ?
Pd6 Pd5 Pd4 59.956(10) . . ?
C5 Pd5 Tl 89.40(9) . . ?
C4 Pd5 Tl 93.91(9) . . ?
P5 Pd5 Tl 123.93(2) . . ?
Pd6 Pd5 Tl 62.352(8) . . ?
Pd4 Pd5 Tl 69.060(9) . . ?
C5 Pd6 C6 153.41(13) . . ?
C5 Pd6 P6 99.50(9) . . ?
C6 Pd6 P6 100.01(9) . . ?
C5 Pd6 Pd5 49.81(9) . . ?
C6 Pd6 Pd5 109.29(9) . . ?
P6 Pd6 Pd5 149.31(2) . . ?
C5 Pd6 Pd4 108.57(9) . . ?
C6 Pd6 Pd4 49.28(9) . . ?
P6 Pd6 Pd4 149.01(2) . . ?
Pd5 Pd6 Pd4 60.158(9) . . ?
C5 Pd6 Tl 88.25(9) . . ?
C6 Pd6 Tl 94.62(9) . . ?
P6 Pd6 Tl 126.20(2) . . ?
Pd5 Pd6 Tl 61.384(9) . . ?
Pd4 Pd6 Tl 68.745(10) . . ?
C13 P1 C11 104.95(18) . . ?
C13 P1 C12 104.07(19) . . ?
C11 P1 C12 100.08(18) . . ?
C13 P1 Pd1 113.21(14) . . ?
C11 P1 Pd1 116.01(12) . . ?
C12 P1 Pd1 116.81(13) . . ?
C22 P2 C23 103.70(16) . . ?
C22 P2 C21 103.24(17) . . ?
C23 P2 C21 104.96(17) . . ?
C22 P2 Pd2 112.92(12) . . ?
C23 P2 Pd2 114.69(12) . . ?
C21 P2 Pd2 115.93(12) . . ?
C31 P3 C33 101.43(16) . . ?
C31 P3 C32 104.25(15) . . ?
C33 P3 C32 103.91(15) . . ?
C31 P3 Pd3 119.73(12) . . ?
C33 P3 Pd3 110.14(12) . . ?
C32 P3 Pd3 115.45(11) . . ?
C42 P4 C41 103.90(16) . . ?
C42 P4 C43 103.83(16) . . ?
C41 P4 C43 103.08(16) . . ?
C42 P4 Pd4 115.45(11) . . ?
C41 P4 Pd4 113.71(11) . . ?
C43 P4 Pd4 115.36(12) . . ?
C53 P5 C52 102.96(18) . . ?
C53 P5 C51 104.32(17) . . ?
C52 P5 C51 104.54(16) . . ?
C53 P5 Pd5 115.88(12) . . ?
C52 P5 Pd5 110.52(12) . . ?
C51 P5 Pd5 117.12(11) . . ?
C62 P6 C63 103.01(16) . . ?
C62 P6 C61 103.84(16) . . ?
C63 P6 C61 104.15(17) . . ?
C62 P6 Pd6 117.72(11) . . ?
C63 P6 Pd6 109.11(11) . . ?
C61 P6 Pd6 117.32(11) . . ?
F3 P7 F6 179.40(18) . . ?
F3 P7 F1 90.65(17) . . ?
F6 P7 F1 89.91(17) . . ?
F3 P7 F2 90.09(17) . . ?
F6 P7 F2 90.11(15) . . ?
F1 P7 F2 90.30(15) . . ?
F3 P7 F5 91.00(18) . . ?
F6 P7 F5 88.80(16) . . ?
F1 P7 F5 90.12(17) . . ?
F2 P7 F5 178.83(18) . . ?
F3 P7 F4 88.45(16) . . ?
F6 P7 F4 90.98(16) . . ?
F1 P7 F4 179.09(18) . . ?
F2 P7 F4 89.86(14) . . ?
F5 P7 F4 89.73(15) . . ?
O1 C1 Pd1 139.7(3) . . ?
O1 C1 Pd2 139.5(3) . . ?
Pd1 C1 Pd2 80.45(12) . . ?
O2 C2 Pd2 140.3(3) . . ?
O2 C2 Pd3 140.0(3) . . ?
Pd2 C2 Pd3 79.50(12) . . ?
O3 C3 Pd1 139.3(3) . . ?
O3 C3 Pd3 139.8(3) . . ?
Pd1 C3 Pd3 80.34(13) . . ?
O4 C4 Pd4 141.6(3) . . ?
O4 C4 Pd5 138.1(3) . . ?
Pd4 C4 Pd5 80.19(12) . . ?
O5 C5 Pd5 140.7(3) . . ?
O5 C5 Pd6 138.6(3) . . ?
Pd5 C5 Pd6 79.61(12) . . ?
O6 C6 Pd4 143.0(3) . . ?
O6 C6 Pd6 137.1(3) . . ?
Pd4 C6 Pd6 79.76(12) . . ?
C14 C11 P1 114.2(3) . . ?
C15 C12 P1 113.4(3) . . ?
C16 C13 P1 117.6(3) . . ?
C24 C21 P2 116.9(3) . . ?
C25 C22 P2 113.1(2) . . ?
C26 C23 P2 111.9(2) . . ?
C34 C31 P3 113.5(3) . . ?
C35 C32 P3 116.1(2) . . ?
C36 C33 P3 113.7(3) . . ?
C44 C41 P4 112.7(2) . . ?
C45 C42 P4 112.0(2) . . ?
C46 C43 P4 115.8(3) . . ?
C54 C51 P5 115.2(2) . . ?
C55 C52 P5 112.8(3) . . ?
C56 C53 P5 113.2(3) . . ?
C64 C61 P6 116.2(3) . . ?
C65 C62 P6 112.4(3) . . ?
C66 C63 P6 112.8(3) . . ?

loop_
_geom_bond_atom_site_label_1
_geom_bond_atom_site_label_2
_geom_bond_distance
_geom_bond_site_symmetry_2
_geom_bond_publ_flag
Tl Pd5 2.8196(3) . ?
Tl Pd6 2.8452(3) . ?
Tl Pd2 2.8505(4) . ?
Tl Pd3 2.8942(3) . ?
Tl Pd1 2.9138(4) . ?
Tl Pd4 3.1186(4) . ?
Pd1 C1 2.073(3) . ?
Pd1 C3 2.079(4) . ?
Pd1 P1 2.3335(9) . ?
Pd1 Pd2 2.6793(4) . ?
Pd1 Pd3 2.6865(4) . ?
Pd2 C1 2.076(3) . ?
Pd2 C2 2.083(3) . ?
Pd2 P2 2.3182(9) . ?
Pd2 Pd3 2.6695(4) . ?
Pd3 C3 2.085(4) . ?
Pd3 C2 2.092(3) . ?
Pd3 P3 2.3290(8) . ?
Pd4 C6 2.059(3) . ?
Pd4 C4 2.059(3) . ?
Pd4 P4 2.3267(9) . ?
Pd4 Pd6 2.6729(4) . ?
Pd4 Pd5 2.6784(4) . ?
Pd5 C5 2.074(3) . ?
Pd5 C4 2.100(3) . ?
Pd5 P5 2.3172(9) . ?
Pd5 Pd6 2.6711(4) . ?
Pd6 C5 2.098(3) . ?
Pd6 C6 2.110(3) . ?
Pd6 P6 2.3197(8) . ?
P1 C13 1.818(4) . ?
P1 C11 1.828(4) . ?
P1 C12 1.854(4) . ?
P2 C22 1.829(4) . ?
P2 C23 1.830(3) . ?
P2 C21 1.831(4) . ?
P3 C31 1.829(3) . ?
P3 C33 1.830(3) . ?
P3 C32 1.836(3) . ?
P4 C42 1.829(3) . ?
P4 C41 1.832(3) . ?
P4 C43 1.834(3) . ?
P5 C53 1.824(4) . ?
P5 C52 1.826(4) . ?
P5 C51 1.833(3) . ?
P6 C62 1.825(3) . ?
P6 C63 1.830(3) . ?
P6 C61 1.830(3) . ?
P7 F3 1.586(3) . ?
P7 F6 1.588(3) . ?
P7 F1 1.590(3) . ?
P7 F2 1.594(2) . ?
P7 F5 1.598(3) . ?
P7 F4 1.600(2) . ?
O1 C1 1.162(4) . ?
O2 C2 1.149(4) . ?
O3 C3 1.148(5) . ?
O4 C4 1.147(4) . ?
O5 C5 1.159(4) . ?
O6 C6 1.158(4) . ?
C11 C14 1.532(6) . ?
C12 C15 1.520(5) . ?
C13 C16 1.528(6) . ?
C21 C24 1.519(5) . ?
C22 C25 1.530(5) . ?
C23 C26 1.544(5) . ?
C31 C34 1.513(5) . ?
C32 C35 1.526(4) . ?
C33 C36 1.520(5) . ?
C41 C44 1.523(5) . ?
C42 C45 1.537(5) . ?
C43 C46 1.526(5) . ?
C51 C54 1.529(4) . ?
C52 C55 1.525(5) . ?
C53 C56 1.526(6) . ?
C61 C64 1.532(5) . ?
C62 C65 1.527(5) . ?
C63 C66 1.536(5) . ?

loop_
_geom_torsion_atom_site_label_1
_geom_torsion_atom_site_label_2
_geom_torsion_atom_site_label_3
_geom_torsion_atom_site_label_4
_geom_torsion
_geom_torsion_site_symmetry_1
_geom_torsion_site_symmetry_2
_geom_torsion_site_symmetry_3
_geom_torsion_site_symmetry_4
_geom_torsion_publ_flag
Pd5 Tl Pd1 C1 -134.22(9) . . . . ?
Pd6 Tl Pd1 C1 -62.70(9) . . . . ?
Pd2 Tl Pd1 C1 42.90(9) . . . . ?
Pd3 Tl Pd1 C1 111.77(9) . . . . ?
Pd4 Tl Pd1 C1 177.09(12) . . . . ?
Pd5 Tl Pd1 C3 72.06(11) . . . . ?
Pd6 Tl Pd1 C3 143.57(11) . . . . ?
Pd2 Tl Pd1 C3 -110.83(11) . . . . ?
Pd3 Tl Pd1 C3 -41.95(11) . . . . ?
Pd4 Tl Pd1 C3 23.37(14) . . . . ?
Pd5 Tl Pd1 P1 -32.17(3) . . . . ?
Pd6 Tl Pd1 P1 39.35(3) . . . . ?
Pd2 Tl Pd1 P1 144.94(3) . . . . ?
Pd3 Tl Pd1 P1 -146.18(3) . . . . ?
Pd4 Tl Pd1 P1 -80.86(9) . . . . ?
Pd5 Tl Pd1 Pd2 -177.114(9) . . . . ?
Pd6 Tl Pd1 Pd2 -105.598(13) . . . . ?
Pd3 Tl Pd1 Pd2 68.879(11) . . . . ?
Pd4 Tl Pd1 Pd2 134.20(9) . . . . ?
Pd5 Tl Pd1 Pd3 114.007(12) . . . . ?
Pd6 Tl Pd1 Pd3 -174.476(10) . . . . ?
Pd2 Tl Pd1 Pd3 -68.879(11) . . . . ?
Pd4 Tl Pd1 Pd3 65.32(9) . . . . ?
C3 Pd1 Pd2 C1 -161.91(17) . . . . ?
P1 Pd1 Pd2 C1 6.15(13) . . . . ?
Pd3 Pd1 Pd2 C1 -170.22(12) . . . . ?
Tl Pd1 Pd2 C1 117.04(12) . . . . ?
C1 Pd1 Pd2 C2 163.30(16) . . . . ?
C3 Pd1 Pd2 C2 1.38(16) . . . . ?
P1 Pd1 Pd2 C2 169.45(11) . . . . ?
Pd3 Pd1 Pd2 C2 -6.93(10) . . . . ?
Tl Pd1 Pd2 C2 -79.66(10) . . . . ?
C1 Pd1 Pd2 P2 -3.90(13) . . . . ?
C3 Pd1 Pd2 P2 -165.82(13) . . . . ?
P1 Pd1 Pd2 P2 2.25(8) . . . . ?
Pd3 Pd1 Pd2 P2 -174.13(5) . . . . ?
Tl Pd1 Pd2 P2 113.14(5) . . . . ?
C1 Pd1 Pd2 Pd3 170.22(12) . . . . ?
C3 Pd1 Pd2 Pd3 8.31(12) . . . . ?
P1 Pd1 Pd2 Pd3 176.38(5) . . . . ?
Tl Pd1 Pd2 Pd3 -72.735(10) . . . . ?
C1 Pd1 Pd2 Tl -117.04(12) . . . . ?
C3 Pd1 Pd2 Tl 81.05(12) . . . . ?
P1 Pd1 Pd2 Tl -110.89(5) . . . . ?
Pd3 Pd1 Pd2 Tl 72.735(10) . . . . ?
Pd5 Tl Pd2 C1 22.3(2) . . . . ?
Pd6 Tl Pd2 C1 75.94(9) . . . . ?
Pd3 Tl Pd2 C1 -111.21(9) . . . . ?
Pd1 Tl Pd2 C1 -42.81(9) . . . . ?
Pd4 Tl Pd2 C1 141.72(9) . . . . ?
Pd5 Tl Pd2 C2 178(19) . . . . ?
Pd6 Tl Pd2 C2 -128.60(9) . . . . ?
Pd3 Tl Pd2 C2 44.25(9) . . . . ?
Pd1 Tl Pd2 C2 112.65(9) . . . . ?
Pd4 Tl Pd2 C2 -62.82(9) . . . . ?
Pd5 Tl Pd2 P2 -80.56(17) . . . . ?
Pd6 Tl Pd2 P2 -26.90(3) . . . . ?
Pd3 Tl Pd2 P2 145.95(3) . . . . ?
Pd1 Tl Pd2 P2 -145.65(3) . . . . ?
Pd4 Tl Pd2 P2 38.88(3) . . . . ?
Pd5 Tl Pd2 Pd3 133.49(17) . . . . ?
Pd6 Tl Pd2 Pd3 -172.845(10) . . . . ?
Pd1 Tl Pd2 Pd3 68.400(11) . . . . ?
Pd4 Tl Pd2 Pd3 -107.068(12) . . . . ?
Pd5 Tl Pd2 Pd1 65.09(17) . . . . ?
Pd6 Tl Pd2 Pd1 118.755(12) . . . . ?
Pd3 Tl Pd2 Pd1 -68.400(11) . . . . ?
Pd4 Tl Pd2 Pd1 -175.467(9) . . . . ?
C1 Pd2 Pd3 C3 -0.40(16) . . . . ?
C2 Pd2 Pd3 C3 163.26(17) . . . . ?
P2 Pd2 Pd3 C3 165.77(13) . . . . ?
Pd1 Pd2 Pd3 C3 -8.30(12) . . . . ?
Tl Pd2 Pd3 C3 -81.63(12) . . . . ?
C1 Pd2 Pd3 C2 -163.66(15) . . . . ?
P2 Pd2 Pd3 C2 2.50(13) . . . . ?
Pd1 Pd2 Pd3 C2 -171.56(12) . . . . ?
Tl Pd2 Pd3 C2 115.11(12) . . . . ?
C1 Pd2 Pd3 P3 -159.75(10) . . . . ?
C2 Pd2 Pd3 P3 3.91(13) . . . . ?
P2 Pd2 Pd3 P3 6.42(7) . . . . ?
Pd1 Pd2 Pd3 P3 -167.65(4) . . . . ?
Tl Pd2 Pd3 P3 119.02(4) . . . . ?
C1 Pd2 Pd3 Pd1 7.89(10) . . . . ?
C2 Pd2 Pd3 Pd1 171.56(12) . . . . ?
P2 Pd2 Pd3 Pd1 174.06(5) . . . . ?
Tl Pd2 Pd3 Pd1 -73.332(11) . . . . ?
C1 Pd2 Pd3 Tl 81.23(10) . . . . ?
C2 Pd2 Pd3 Tl -115.11(12) . . . . ?
P2 Pd2 Pd3 Tl -112.61(5) . . . . ?
Pd1 Pd2 Pd3 Tl 73.332(11) . . . . ?
C1 Pd1 Pd3 C3 161.82(18) . . . . ?
P1 Pd1 Pd3 C3 -6.60(16) . . . . ?
Pd2 Pd1 Pd3 C3 169.71(15) . . . . ?
Tl Pd1 Pd3 C3 -119.16(15) . . . . ?
C1 Pd1 Pd3 C2 -1.01(14) . . . . ?
C3 Pd1 Pd3 C2 -162.84(18) . . . . ?
P1 Pd1 Pd3 C2 -169.44(11) . . . . ?
Pd2 Pd1 Pd3 C2 6.87(10) . . . . ?
Tl Pd1 Pd3 C2 78.00(10) . . . . ?
C1 Pd1 Pd3 P3 158.78(11) . . . . ?
C3 Pd1 Pd3 P3 -3.05(16) . . . . ?
P1 Pd1 Pd3 P3 -9.65(8) . . . . ?
Pd2 Pd1 Pd3 P3 166.66(5) . . . . ?
Tl Pd1 Pd3 P3 -122.21(5) . . . . ?
C1 Pd1 Pd3 Pd2 -7.88(10) . . . . ?
C3 Pd1 Pd3 Pd2 -169.71(15) . . . . ?
P1 Pd1 Pd3 Pd2 -176.31(6) . . . . ?
Tl Pd1 Pd3 Pd2 71.131(10) . . . . ?
C1 Pd1 Pd3 Tl -79.02(10) . . . . ?
C3 Pd1 Pd3 Tl 119.16(15) . . . . ?
P1 Pd1 Pd3 Tl 112.56(6) . . . . ?
Pd2 Pd1 Pd3 Tl -71.131(10) . . . . ?
Pd5 Tl Pd3 C3 -66.90(10) . . . . ?
Pd6 Tl Pd3 C3 -179(7) . . . . ?
Pd2 Tl Pd3 C3 110.71(10) . . . . ?
Pd1 Tl Pd3 C3 41.81(10) . . . . ?
Pd4 Tl Pd3 C3 -132.80(10) . . . . ?
Pd5 Tl Pd3 C2 138.39(9) . . . . ?
Pd6 Tl Pd3 C2 25.79(11) . . . . ?
Pd2 Tl Pd3 C2 -44.01(9) . . . . ?
Pd1 Tl Pd3 C2 -112.90(9) . . . . ?
Pd4 Tl Pd3 C2 72.48(9) . . . . ?
Pd5 Tl Pd3 P3 38.97(3) . . . . ?
Pd6 Tl Pd3 P3 -73.63(8) . . . . ?
Pd2 Tl Pd3 P3 -143.42(3) . . . . ?
Pd1 Tl Pd3 P3 147.68(3) . . . . ?
Pd4 Tl Pd3 P3 -26.94(3) . . . . ?
Pd5 Tl Pd3 Pd2 -177.606(10) . . . . ?
Pd6 Tl Pd3 Pd2 69.79(7) . . . . ?
Pd1 Tl Pd3 Pd2 -68.896(11) . . . . ?
Pd4 Tl Pd3 Pd2 116.485(11) . . . . ?
Pd5 Tl Pd3 Pd1 -108.710(12) . . . . ?
Pd6 Tl Pd3 Pd1 138.69(7) . . . . ?
Pd2 Tl Pd3 Pd1 68.896(11) . . . . ?
Pd4 Tl Pd3 Pd1 -174.619(9) . . . . ?
Pd5 Tl Pd4 C6 116.17(9) . . . . ?
Pd6 Tl Pd4 C6 43.99(9) . . . . ?
Pd2 Tl Pd4 C6 -60.95(9) . . . . ?
Pd3 Tl Pd4 C6 -130.14(9) . . . . ?
Pd1 Tl Pd4 C6 167.54(12) . . . . ?
Pd5 Tl Pd4 C4 -44.43(9) . . . . ?
Pd6 Tl Pd4 C4 -116.61(9) . . . . ?
Pd2 Tl Pd4 C4 138.45(9) . . . . ?
Pd3 Tl Pd4 C4 69.26(9) . . . . ?
Pd1 Tl Pd4 C4 6.94(13) . . . . ?
Pd5 Tl Pd4 P4 -140.17(3) . . . . ?
Pd6 Tl Pd4 P4 147.65(3) . . . . ?
Pd2 Tl Pd4 P4 42.71(3) . . . . ?
Pd3 Tl Pd4 P4 -26.47(3) . . . . ?
Pd1 Tl Pd4 P4 -88.80(9) . . . . ?
Pd5 Tl Pd4 Pd6 72.178(12) . . . . ?
Pd2 Tl Pd4 Pd6 -104.940(13) . . . . ?
Pd3 Tl Pd4 Pd6 -174.127(10) . . . . ?
Pd1 Tl Pd4 Pd6 123.55(9) . . . . ?
Pd6 Tl Pd4 Pd5 -72.178(12) . . . . ?
Pd2 Tl Pd4 Pd5 -177.118(10) . . . . ?
Pd3 Tl Pd4 Pd5 113.695(12) . . . . ?
Pd1 Tl Pd4 Pd5 51.37(9) . . . . ?
C6 Pd4 Pd5 C5 8.20(14) . . . . ?
C4 Pd4 Pd5 C5 -163.07(15) . . . . ?
P4 Pd4 Pd5 C5 -160.65(11) . . . . ?
Pd6 Pd4 Pd5 C5 12.35(10) . . . . ?
Tl Pd4 Pd5 C5 81.70(10) . . . . ?
C6 Pd4 Pd5 C4 171.27(16) . . . . ?
P4 Pd4 Pd5 C4 2.41(13) . . . . ?
Pd6 Pd4 Pd5 C4 175.41(12) . . . . ?
Tl Pd4 Pd5 C4 -115.24(12) . . . . ?
C6 Pd4 Pd5 P5 166.57(11) . . . . ?
C4 Pd4 Pd5 P5 -4.69(13) . . . . ?
P4 Pd4 Pd5 P5 -2.28(6) . . . . ?
Pd6 Pd4 Pd5 P5 170.72(4) . . . . ?
Tl Pd4 Pd5 P5 -119.93(4) . . . . ?
C6 Pd4 Pd5 Pd6 -4.14(10) . . . . ?
C4 Pd4 Pd5 Pd6 -175.41(12) . . . . ?
P4 Pd4 Pd5 Pd6 -173.00(4) . . . . ?
Tl Pd4 Pd5 Pd6 69.351(10) . . . . ?
C6 Pd4 Pd5 Tl -73.50(10) . . . . ?
C4 Pd4 Pd5 Tl 115.24(12) . . . . ?
P4 Pd4 Pd5 Tl 117.65(4) . . . . ?
Pd6 Pd4 Pd5 Tl -69.351(10) . . . . ?
Pd6 Tl Pd5 C5 -44.64(9) . . . . ?
Pd2 Tl Pd5 C5 10.4(2) . . . . ?
Pd3 Tl Pd5 C5 142.52(9) . . . . ?
Pd1 Tl Pd5 C5 73.90(9) . . . . ?
Pd4 Tl Pd5 C5 -110.77(9) . . . . ?
Pd6 Tl Pd5 C4 109.50(9) . . . . ?
Pd2 Tl Pd5 C4 164.56(19) . . . . ?
Pd3 Tl Pd5 C4 -63.34(9) . . . . ?
Pd1 Tl Pd5 C4 -131.96(9) . . . . ?
Pd4 Tl Pd5 C4 43.37(9) . . . . ?
Pd6 Tl Pd5 P5 -150.05(3) . . . . ?
Pd2 Tl Pd5 P5 -94.99(17) . . . . ?
Pd3 Tl Pd5 P5 37.11(3) . . . . ?
Pd1 Tl Pd5 P5 -31.51(3) . . . . ?
Pd4 Tl Pd5 P5 143.82(3) . . . . ?
Pd2 Tl Pd5 Pd6 55.06(17) . . . . ?
Pd3 Tl Pd5 Pd6 -172.837(10) . . . . ?
Pd1 Tl Pd5 Pd6 118.539(12) . . . . ?
Pd4 Tl Pd5 Pd6 -66.126(11) . . . . ?
Pd6 Tl Pd5 Pd4 66.126(11) . . . . ?
Pd2 Tl Pd5 Pd4 121.19(17) . . . . ?
Pd3 Tl Pd5 Pd4 -106.711(12) . . . . ?
Pd1 Tl Pd5 Pd4 -175.335(9) . . . . ?
C4 Pd5 Pd6 C5 161.16(15) . . . . ?
P5 Pd5 Pd6 C5 -3.32(13) . . . . ?
Pd4 Pd5 Pd6 C5 164.84(12) . . . . ?
Tl Pd5 Pd6 C5 -114.55(12) . . . . ?
C5 Pd5 Pd6 C6 -160.83(15) . . . . ?
C4 Pd5 Pd6 C6 0.33(13) . . . . ?
P5 Pd5 Pd6 C6 -164.15(11) . . . . ?
Pd4 Pd5 Pd6 C6 4.01(10) . . . . ?
Tl Pd5 Pd6 C6 84.62(10) . . . . ?
C5 Pd5 Pd6 P6 1.03(13) . . . . ?
C4 Pd5 Pd6 P6 162.20(10) . . . . ?
P5 Pd5 Pd6 P6 -2.29(8) . . . . ?
Pd4 Pd5 Pd6 P6 165.87(5) . . . . ?
Tl Pd5 Pd6 P6 -113.52(5) . . . . ?
C5 Pd5 Pd6 Pd4 -164.84(12) . . . . ?
C4 Pd5 Pd6 Pd4 -3.67(10) . . . . ?
P5 Pd5 Pd6 Pd4 -168.16(5) . . . . ?
Tl Pd5 Pd6 Pd4 80.613(11) . . . . ?
C5 Pd5 Pd6 Tl 114.55(12) . . . . ?
C4 Pd5 Pd6 Tl -84.29(10) . . . . ?
P5 Pd5 Pd6 Tl 111.22(5) . . . . ?
Pd4 Pd5 Pd6 Tl -80.613(11) . . . . ?
C6 Pd4 Pd6 C5 162.84(15) . . . . ?
C4 Pd4 Pd6 C5 -8.39(14) . . . . ?
P4 Pd4 Pd6 C5 159.62(11) . . . . ?
Pd5 Pd4 Pd6 C5 -12.17(10) . . . . ?
Tl Pd4 Pd6 C5 -80.49(10) . . . . ?
C4 Pd4 Pd6 C6 -171.23(15) . . . . ?
P4 Pd4 Pd6 C6 -3.22(13) . . . . ?
Pd5 Pd4 Pd6 C6 -175.01(12) . . . . ?
Tl Pd4 Pd6 C6 116.67(12) . . . . ?
C6 Pd4 Pd6 P6 9.01(13) . . . . ?
C4 Pd4 Pd6 P6 -162.22(11) . . . . ?
P4 Pd4 Pd6 P6 5.79(7) . . . . ?
Pd5 Pd4 Pd6 P6 -165.99(5) . . . . ?
Tl Pd4 Pd6 P6 125.68(5) . . . . ?
C6 Pd4 Pd6 Pd5 175.01(12) . . . . ?
C4 Pd4 Pd6 Pd5 3.78(10) . . . . ?
P4 Pd4 Pd6 Pd5 171.79(5) . . . . ?
Tl Pd4 Pd6 Pd5 -68.327(10) . . . . ?
C6 Pd4 Pd6 Tl -116.67(12) . . . . ?
C4 Pd4 Pd6 Tl 72.10(10) . . . . ?
P4 Pd4 Pd6 Tl -119.88(5) . . . . ?
Pd5 Pd4 Pd6 Tl 68.327(10) . . . . ?
Pd5 Tl Pd6 C5 44.04(9) . . . . ?
Pd2 Tl Pd6 C5 -133.39(9) . . . . ?
Pd3 Tl Pd6 C5 160.76(11) . . . . ?
Pd1 Tl Pd6 C5 -63.89(9) . . . . ?
Pd4 Tl Pd6 C5 110.71(9) . . . . ?
Pd5 Tl Pd6 C6 -109.47(9) . . . . ?
Pd2 Tl Pd6 C6 73.10(9) . . . . ?
Pd3 Tl Pd6 C6 7.25(12) . . . . ?
Pd1 Tl Pd6 C6 142.59(9) . . . . ?
Pd4 Tl Pd6 C6 -42.80(9) . . . . ?
Pd5 Tl Pd6 P6 144.55(3) . . . . ?
Pd2 Tl Pd6 P6 -32.88(3) . . . . ?
Pd3 Tl Pd6 P6 -98.73(7) . . . . ?
Pd1 Tl Pd6 P6 36.61(3) . . . . ?
Pd4 Tl Pd6 P6 -148.78(3) . . . . ?
Pd2 Tl Pd6 Pd5 -177.429(9) . . . . ?
Pd3 Tl Pd6 Pd5 116.72(7) . . . . ?
Pd1 Tl Pd6 Pd5 -107.937(13) . . . . ?
Pd4 Tl Pd6 Pd5 66.671(10) . . . . ?
Pd5 Tl Pd6 Pd4 -66.671(10) . . . . ?
Pd2 Tl Pd6 Pd4 115.900(11) . . . . ?
Pd3 Tl Pd6 Pd4 50.05(7) . . . . ?
Pd1 Tl Pd6 Pd4 -174.608(10) . . . . ?
C1 Pd1 P1 C13 -21.24(19) . . . . ?
C3 Pd1 P1 C13 142.5(2) . . . . ?
Pd2 Pd1 P1 C13 -26.01(18) . . . . ?
Pd3 Pd1 P1 C13 147.65(16) . . . . ?
Tl Pd1 P1 C13 -117.88(17) . . . . ?
C1 Pd1 P1 C11 -142.68(17) . . . . ?
C3 Pd1 P1 C11 21.07(18) . . . . ?
Pd2 Pd1 P1 C11 -147.45(13) . . . . ?
Pd3 Pd1 P1 C11 26.20(16) . . . . ?
Tl Pd1 P1 C11 120.68(14) . . . . ?
C1 Pd1 P1 C12 99.62(17) . . . . ?
C3 Pd1 P1 C12 -96.63(19) . . . . ?
Pd2 Pd1 P1 C12 94.85(15) . . . . ?
Pd3 Pd1 P1 C12 -91.50(15) . . . . ?
Tl Pd1 P1 C12 2.98(15) . . . . ?
C1 Pd2 P2 C22 83.65(15) . . . . ?
C2 Pd2 P2 C22 -81.16(15) . . . . ?
Pd3 Pd2 P2 C22 -83.12(13) . . . . ?
Pd1 Pd2 P2 C22 86.68(13) . . . . ?
Tl Pd2 P2 C22 -177.99(12) . . . . ?
C1 Pd2 P2 C23 -157.82(15) . . . . ?
C2 Pd2 P2 C23 37.36(16) . . . . ?
Pd3 Pd2 P2 C23 35.41(14) . . . . ?
Pd1 Pd2 P2 C23 -154.80(12) . . . . ?
Tl Pd2 P2 C23 -59.47(13) . . . . ?
C1 Pd2 P2 C21 -35.17(18) . . . . ?
C2 Pd2 P2 C21 160.02(17) . . . . ?
Pd3 Pd2 P2 C21 158.06(15) . . . . ?
Pd1 Pd2 P2 C21 -32.15(16) . . . . ?
Tl Pd2 P2 C21 63.19(15) . . . . ?
C3 Pd3 P3 C31 126.87(18) . . . . ?
C2 Pd3 P3 C31 -69.94(17) . . . . ?
Pd2 Pd3 P3 C31 -72.97(15) . . . . ?
Pd1 Pd3 P3 C31 129.24(14) . . . . ?
Tl Pd3 P3 C31 25.13(15) . . . . ?
C3 Pd3 P3 C33 -116.23(17) . . . . ?
C2 Pd3 P3 C33 46.96(15) . . . . ?
Pd2 Pd3 P3 C33 43.93(13) . . . . ?
Pd1 Pd3 P3 C33 -113.87(13) . . . . ?
Tl Pd3 P3 C33 142.02(12) . . . . ?
C3 Pd3 P3 C32 1.02(17) . . . . ?
C2 Pd3 P3 C32 164.21(15) . . . . ?
Pd2 Pd3 P3 C32 161.18(12) . . . . ?
Pd1 Pd3 P3 C32 3.39(14) . . . . ?
Tl Pd3 P3 C32 -100.72(12) . . . . ?
C6 Pd4 P4 C42 -4.75(16) . . . . ?
C4 Pd4 P4 C42 166.49(16) . . . . ?
Pd6 Pd4 P4 C42 -2.20(15) . . . . ?
Pd5 Pd4 P4 C42 164.61(12) . . . . ?
Tl Pd4 P4 C42 -102.38(13) . . . . ?
C6 Pd4 P4 C41 115.23(16) . . . . ?
C4 Pd4 P4 C41 -73.53(15) . . . . ?
Pd6 Pd4 P4 C41 117.78(13) . . . . ?
Pd5 Pd4 P4 C41 -75.41(13) . . . . ?
Tl Pd4 P4 C41 17.59(13) . . . . ?
C6 Pd4 P4 C43 -125.98(17) . . . . ?
C4 Pd4 P4 C43 45.26(17) . . . . ?
Pd6 Pd4 P4 C43 -123.43(14) . . . . ?
Pd5 Pd4 P4 C43 43.38(15) . . . . ?
Tl Pd4 P4 C43 136.39(13) . . . . ?
C5 Pd5 P5 C53 -155.98(18) . . . . ?
C4 Pd5 P5 C53 41.39(18) . . . . ?
Pd6 Pd5 P5 C53 -153.35(15) . . . . ?
Pd4 Pd5 P5 C53 44.97(16) . . . . ?
Tl Pd5 P5 C53 -57.74(16) . . . . ?
C5 Pd5 P5 C52 87.42(16) . . . . ?
C4 Pd5 P5 C52 -75.21(15) . . . . ?
Pd6 Pd5 P5 C52 90.05(13) . . . . ?
Pd4 Pd5 P5 C52 -71.63(13) . . . . ?
Tl Pd5 P5 C52 -174.34(12) . . . . ?
C5 Pd5 P5 C51 -32.11(16) . . . . ?
C4 Pd5 P5 C51 165.26(16) . . . . ?
Pd6 Pd5 P5 C51 -29.47(15) . . . . ?
Pd4 Pd5 P5 C51 168.84(13) . . . . ?
Tl Pd5 P5 C51 66.14(13) . . . . ?
C5 Pd6 P6 C62 47.31(16) . . . . ?
C6 Pd6 P6 C62 -150.85(16) . . . . ?
Pd5 Pd6 P6 C62 46.51(15) . . . . ?
Pd4 Pd6 P6 C62 -157.78(13) . . . . ?
Tl Pd6 P6 C62 -47.53(14) . . . . ?
C5 Pd6 P6 C63 -69.52(16) . . . . ?
C6 Pd6 P6 C63 92.32(16) . . . . ?
Pd5 Pd6 P6 C63 -70.31(14) . . . . ?
Pd4 Pd6 P6 C63 85.40(14) . . . . ?
Tl Pd6 P6 C63 -164.35(13) . . . . ?
C5 Pd6 P6 C61 172.44(16) . . . . ?
C6 Pd6 P6 C61 -25.72(16) . . . . ?
Pd5 Pd6 P6 C61 171.64(13) . . . . ?
Pd4 Pd6 P6 C61 -32.64(15) . . . . ?
Tl Pd6 P6 C61 77.61(14) . . . . ?
C3 Pd1 C1 O1 -132.4(4) . . . . ?
P1 Pd1 C1 O1 9.2(4) . . . . ?
Pd2 Pd1 C1 O1 -173.9(5) . . . . ?
Pd3 Pd1 C1 O1 -165.0(4) . . . . ?
Tl Pd1 C1 O1 134.8(4) . . . . ?
C3 Pd1 C1 Pd2 41.5(3) . . . . ?
P1 Pd1 C1 Pd2 -176.86(7) . . . . ?
Pd3 Pd1 C1 Pd2 8.91(11) . . . . ?
Tl Pd1 C1 Pd2 -51.25(8) . . . . ?
C2 Pd2 C1 O1 133.5(4) . . . . ?
P2 Pd2 C1 O1 -8.1(4) . . . . ?
Pd3 Pd2 C1 O1 165.0(4) . . . . ?
Pd1 Pd2 C1 O1 174.0(5) . . . . ?
Tl Pd2 C1 O1 -133.2(4) . . . . ?
C2 Pd2 C1 Pd1 -40.4(3) . . . . ?
P2 Pd2 C1 Pd1 177.99(7) . . . . ?
Pd3 Pd2 C1 Pd1 -9.00(11) . . . . ?
Tl Pd2 C1 Pd1 52.88(8) . . . . ?
C1 Pd2 C2 O2 -135.0(4) . . . . ?
P2 Pd2 C2 O2 6.7(5) . . . . ?
Pd3 Pd2 C2 O2 -174.6(5) . . . . ?
Pd1 Pd2 C2 O2 -166.8(4) . . . . ?
Tl Pd2 C2 O2 131.5(4) . . . . ?
C1 Pd2 C2 Pd3 39.6(3) . . . . ?
P2 Pd2 C2 Pd3 -178.73(6) . . . . ?
Pd1 Pd2 C2 Pd3 7.81(11) . . . . ?
Tl Pd2 C2 Pd3 -53.88(8) . . . . ?
C3 Pd3 C2 O2 135.0(4) . . . . ?
P3 Pd3 C2 O2 -3.3(4) . . . . ?
Pd2 Pd3 C2 O2 174.6(5) . . . . ?
Pd1 Pd3 C2 O2 166.9(4) . . . . ?
Tl Pd3 C2 O2 -132.7(4) . . . . ?
C3 Pd3 C2 Pd2 -39.6(4) . . . . ?
P3 Pd3 C2 Pd2 -177.91(7) . . . . ?
Pd1 Pd3 C2 Pd2 -7.76(11) . . . . ?
Tl Pd3 C2 Pd2 52.73(8) . . . . ?
C1 Pd1 C3 O3 130.0(5) . . . . ?
P1 Pd1 C3 O3 -11.6(6) . . . . ?
Pd2 Pd1 C3 O3 162.4(6) . . . . ?
Pd3 Pd1 C3 O3 171.8(7) . . . . ?
Tl Pd1 C3 O3 -137.7(6) . . . . ?
C1 Pd1 C3 Pd3 -41.8(4) . . . . ?
P1 Pd1 C3 Pd3 176.69(8) . . . . ?
Pd2 Pd1 C3 Pd3 -9.38(14) . . . . ?
Tl Pd1 C3 Pd3 50.52(10) . . . . ?
C2 Pd3 C3 O3 -131.1(5) . . . . ?
P3 Pd3 C3 O3 6.8(6) . . . . ?
Pd2 Pd3 C3 O3 -162.2(6) . . . . ?
Pd1 Pd3 C3 O3 -171.7(7) . . . . ?
Tl Pd3 C3 O3 137.3(6) . . . . ?
C2 Pd3 C3 Pd1 40.6(4) . . . . ?
P3 Pd3 C3 Pd1 178.48(8) . . . . ?
Pd2 Pd3 C3 Pd1 9.43(14) . . . . ?
Tl Pd3 C3 Pd1 -51.01(10) . . . . ?
C6 Pd4 C4 O4 151.8(4) . . . . ?
P4 Pd4 C4 O4 -2.6(4) . . . . ?
Pd6 Pd4 C4 O4 171.9(4) . . . . ?
Pd5 Pd4 C4 O4 176.1(5) . . . . ?
Tl Pd4 C4 O4 -134.0(4) . . . . ?
C6 Pd4 C4 Pd5 -24.3(4) . . . . ?
P4 Pd4 C4 Pd5 -178.68(7) . . . . ?
Pd6 Pd4 C4 Pd5 -4.23(11) . . . . ?
Tl Pd4 C4 Pd5 49.93(7) . . . . ?
C5 Pd5 C4 O4 -137.6(4) . . . . ?
P5 Pd5 C4 O4 1.0(4) . . . . ?
Pd6 Pd5 C4 O4 -172.2(4) . . . . ?
Pd4 Pd5 C4 O4 -176.4(5) . . . . ?
Tl Pd5 C4 O4 125.8(4) . . . . ?
C5 Pd5 C4 Pd4 38.8(3) . . . . ?
P5 Pd5 C4 Pd4 177.33(7) . . . . ?
Pd6 Pd5 C4 Pd4 4.20(11) . . . . ?
Tl Pd5 C4 Pd4 -57.86(8) . . . . ?
C4 Pd5 C5 O5 124.6(4) . . . . ?
P5 Pd5 C5 O5 -12.9(5) . . . . ?
Pd6 Pd5 C5 O5 168.6(5) . . . . ?
Pd4 Pd5 C5 O5 154.7(4) . . . . ?
Tl Pd5 C5 O5 -137.7(4) . . . . ?
C4 Pd5 C5 Pd6 -44.0(3) . . . . ?
P5 Pd5 C5 Pd6 178.48(6) . . . . ?
Pd4 Pd5 C5 Pd6 -13.86(11) . . . . ?
Tl Pd5 C5 Pd6 53.69(8) . . . . ?
C6 Pd6 C5 O5 -125.3(4) . . . . ?
P6 Pd6 C5 O5 11.4(4) . . . . ?
Pd5 Pd6 C5 O5 -169.1(5) . . . . ?
Pd4 Pd6 C5 O5 -155.2(4) . . . . ?
Tl Pd6 C5 O5 137.9(4) . . . . ?
C6 Pd6 C5 Pd5 43.8(3) . . . . ?
P6 Pd6 C5 Pd5 -179.47(7) . . . . ?
Pd4 Pd6 C5 Pd5 13.85(11) . . . . ?
Tl Pd6 C5 Pd5 -53.02(8) . . . . ?
C4 Pd4 C6 O6 -151.7(4) . . . . ?
P4 Pd4 C6 O6 2.3(5) . . . . ?
Pd6 Pd4 C6 O6 -176.1(5) . . . . ?
Pd5 Pd4 C6 O6 -171.5(4) . . . . ?
Tl Pd4 C6 O6 134.4(5) . . . . ?
C4 Pd4 C6 Pd6 24.5(4) . . . . ?
P4 Pd4 C6 Pd6 178.48(6) . . . . ?
Pd5 Pd4 C6 Pd6 4.62(11) . . . . ?
Tl Pd4 C6 Pd6 -49.49(7) . . . . ?
C5 Pd6 C6 O6 137.9(4) . . . . ?
P6 Pd6 C6 O6 1.3(4) . . . . ?
Pd5 Pd6 C6 O6 172.0(4) . . . . ?
Pd4 Pd6 C6 O6 176.6(5) . . . . ?
Tl Pd6 C6 O6 -126.7(4) . . . . ?
C5 Pd6 C6 Pd4 -38.7(3) . . . . ?
P6 Pd6 C6 Pd4 -175.30(7) . . . . ?
Pd5 Pd6 C6 Pd4 -4.59(11) . . . . ?
Tl Pd6 C6 Pd4 56.67(8) . . . . ?
C13 P1 C11 C14 -63.0(3) . . . . ?
C12 P1 C11 C14 -170.6(3) . . . . ?
Pd1 P1 C11 C14 62.8(3) . . . . ?
C13 P1 C12 C15 61.4(3) . . . . ?
C11 P1 C12 C15 169.8(3) . . . . ?
Pd1 P1 C12 C15 -64.2(3) . . . . ?
C11 P1 C13 C16 -51.8(4) . . . . ?
C12 P1 C13 C16 52.9(4) . . . . ?
Pd1 P1 C13 C16 -179.3(3) . . . . ?
C22 P2 C21 C24 60.4(4) . . . . ?
C23 P2 C21 C24 -48.0(4) . . . . ?
Pd2 P2 C21 C24 -175.6(3) . . . . ?
C23 P2 C22 C25 -75.2(3) . . . . ?
C21 P2 C22 C25 175.5(3) . . . . ?
Pd2 P2 C22 C25 49.5(3) . . . . ?
C22 P2 C23 C26 -171.5(3) . . . . ?
C21 P2 C23 C26 -63.5(3) . . . . ?
Pd2 P2 C23 C26 64.9(3) . . . . ?
C33 P3 C31 C34 174.0(3) . . . . ?
C32 P3 C31 C34 66.3(3) . . . . ?
Pd3 P3 C31 C34 -64.7(3) . . . . ?
C31 P3 C32 C35 50.3(3) . . . . ?
C33 P3 C32 C35 -55.6(3) . . . . ?
Pd3 P3 C32 C35 -176.3(2) . . . . ?
C31 P3 C33 C36 179.5(3) . . . . ?
C32 P3 C33 C36 -72.5(3) . . . . ?
Pd3 P3 C33 C36 51.7(3) . . . . ?
C42 P4 C41 C44 81.8(3) . . . . ?
C43 P4 C41 C44 -170.1(2) . . . . ?
Pd4 P4 C41 C44 -44.5(3) . . . . ?
C41 P4 C42 C45 166.1(2) . . . . ?
C43 P4 C42 C45 58.5(3) . . . . ?
Pd4 P4 C42 C45 -68.7(3) . . . . ?
C42 P4 C43 C46 51.3(3) . . . . ?
C41 P4 C43 C46 -56.9(3) . . . . ?
Pd4 P4 C43 C46 178.6(2) . . . . ?
C53 P5 C51 C54 -60.0(3) . . . . ?
C52 P5 C51 C54 47.7(3) . . . . ?
Pd5 P5 C51 C54 170.4(2) . . . . ?
C53 P5 C52 C55 174.1(3) . . . . ?
C51 P5 C52 C55 65.3(3) . . . . ?
Pd5 P5 C52 C55 -61.5(3) . . . . ?
C52 P5 C53 C56 -175.9(3) . . . . ?
C51 P5 C53 C56 -66.9(3) . . . . ?
Pd5 P5 C53 C56 63.4(3) . . . . ?
C62 P6 C61 C64 -50.8(3) . . . . ?
C63 P6 C61 C64 56.7(3) . . . . ?
Pd6 P6 C61 C64 177.4(2) . . . . ?
C63 P6 C62 C65 -169.3(3) . . . . ?
C61 P6 C62 C65 -60.9(3) . . . . ?
Pd6 P6 C62 C65 70.7(3) . . . . ?
C62 P6 C63 C66 165.7(3) . . . . ?
C61 P6 C63 C66 57.6(3) . . . . ?
Pd6 P6 C63 C66 -68.4(3) . . . . ?
